data_1504216
loop_
_publ_author_name
'Krawczuk, Paul J.'
'Sch\"one, Niklas'
'Baran, Phil S.'

_publ_section_title
;
 A synthesis of the carbon skeleton of maoecrystal V.
;
_journal_issue 21
_journal_name_full 'Organic letters'
_journal_page_first 4774
_journal_page_last 4776
_journal_paper_doi 10.1021/ol901963v
_journal_volume 11
_journal_year 2009
_chemical_formula_sum 'C21 H24 O6'
_chemical_formula_weight 372.40
_chemical_name_common PK-IV-261
_chemical_name_systematic
;
 ?
;
_space_group.centring_type P

_space_group_IT_number 14
_space_group.IT_number 14

_symmetry_cell_setting monoclinic
_symmetry_space_group_name_Hall '-P 2yn'
_symmetry_space_group_name_H-M 'P 1 21/n 1'
_atom_sites_solution_hydrogens geom
_atom_sites_solution_primary direct
_atom_sites_solution_secondary difmap
_audit_creation_method SHELXL-97
_cell_angle_alpha 90.00
_cell_angle_beta 91.941(2)
_cell_angle_gamma 90.00
_cell_formula_units_Z 4
_cell_length_a 7.1446(2)
_cell_length_b 10.9191(3)
_cell_length_c 23.7565(7)
_cell_measurement_reflns_used 9967
_cell_measurement_temperature 100(2)
_cell_measurement_theta_max 68.30
_cell_measurement_theta_min 3.72
_cell_volume 1852.24(9)
_computing_cell_refinement 'Bruker SMART'
_computing_data_collection 'Bruker SMART'
_computing_data_reduction 'Bruker SAINT'
_computing_molecular_graphics ORTEP-32
_computing_publication_material WinGX
_computing_structure_refinement SHELXL-97
_computing_structure_solution SIR-2004
_diffrn_ambient_temperature 100(2)
_diffrn_measured_fraction_theta_full 0.999
_diffrn_measured_fraction_theta_max 0.997
_diffrn_measurement_device_type 'CCD area detector'
_diffrn_measurement_method 'phi and omega scans'
_diffrn_radiation_monochromator graphite
_diffrn_radiation_source 'fine-focus sealed tube'
_diffrn_radiation_type CuK\a
_diffrn_radiation_wavelength 1.54178
_diffrn_reflns_av_R_equivalents 0.0300
_diffrn_reflns_av_sigmaI/netI 0.0199
_diffrn_reflns_limit_h_max 8
_diffrn_reflns_limit_h_min -8
_diffrn_reflns_limit_k_max 13
_diffrn_reflns_limit_k_min -13
_diffrn_reflns_limit_l_max 28
_diffrn_reflns_limit_l_min -28
_diffrn_reflns_number 26439
_diffrn_reflns_theta_full 67.00
_diffrn_reflns_theta_max 68.36
_diffrn_reflns_theta_min 3.72
_exptl_absorpt_coefficient_mu 0.805
_exptl_absorpt_correction_T_max 0.9685
_exptl_absorpt_correction_T_min 0.9096
_exptl_absorpt_correction_type multi-scan
_exptl_absorpt_process_details SADABS
_exptl_crystal_colour colorless
_exptl_crystal_density_diffrn 1.335
_exptl_crystal_density_method 'not measured'
_exptl_crystal_description plate
_exptl_crystal_F_000 792
_exptl_crystal_size_max 0.12
_exptl_crystal_size_mid 0.10
_exptl_crystal_size_min 0.04
_refine_diff_density_max 0.283
_refine_diff_density_min -0.179
_refine_diff_density_rms 0.038
_refine_ls_extinction_coef 0.00126(15)
_refine_ls_extinction_expression Fc^*^=kFc[1+0.001xFc^2^\l^3^/sin(2\q)]^-1/4^
_refine_ls_extinction_method SHELXL
_refine_ls_goodness_of_fit_ref 1.042
_refine_ls_hydrogen_treatment constr
_refine_ls_matrix_type full
_refine_ls_number_parameters 249
_refine_ls_number_reflns 3393
_refine_ls_number_restraints 0
_refine_ls_restrained_S_all 1.042
_refine_ls_R_factor_all 0.0414
_refine_ls_R_factor_gt 0.0333
_refine_ls_shift/su_max 0.000
_refine_ls_shift/su_mean 0.000
_refine_ls_structure_factor_coef Fsqd
_refine_ls_weighting_details 'calc w=1/[\s^2^(Fo^2^)+(0.0373P)^2^+0.7638P] where P=(Fo^2^+2Fc^2^)/3'
_refine_ls_weighting_scheme calc
_refine_ls_wR_factor_gt 0.0812
_refine_ls_wR_factor_ref 0.0862
_reflns_number_gt 2908
_reflns_number_total 3393
_reflns_threshold_expression >2sigma(I)
_cod_data_source_file ol901963v_si_004.cif
_cod_data_source_block baran41
_cod_depositor_comments
;
The following automatic conversions were performed:

'_symmetry_cell_setting' value 'Monoclinic' changed to 'monoclinic'
according to /home/saulius/struct/CIF-dictionaries/cif_core.dic
dictionary named 'cif_core.dic' version 2.4.2 from 2011-04-26.

Automatic conversion script
Id: cif_fix_values 1715 2011-07-08 13:25:40Z adriana 

The following automatic conversions were performed:

'_space_group.centring_type' value 'primitive' was replaced with the
value 'P' as specified in the replacement file
'/home/antanas/src/cod-tools/trunk/data/replacement-values/replacement_values.lst'.

Automatic conversion script
Id: cif_fix_values 5642 2017-10-24 12:04:52Z antanas 
;
_cod_original_sg_symbol_H-M P2(1)/n
_cod_database_code 1504216

loop_
_symmetry_equiv_pos_as_xyz
'x, y, z'
'-x+1/2, y+1/2, -z+1/2'
'-x, -y, -z'
'x-1/2, -y-1/2, z-1/2'

loop_
_atom_site_label
_atom_site_type_symbol
_atom_site_fract_x
_atom_site_fract_y
_atom_site_fract_z
_atom_site_U_iso_or_equiv
_atom_site_adp_type
_atom_site_occupancy
_atom_site_symmetry_multiplicity
_atom_site_calc_flag
_atom_site_refinement_flags
C1 C 0.63015(18) 0.24621(12) 0.37158(5) 0.0177(3) Uani 1 1 d .
C2 C 0.64616(19) 0.13007(12) 0.40908(6) 0.0213(3) Uani 1 1 d .
C3 C 0.7115(2) 0.17100(13) 0.46884(6) 0.0245(3) Uani 1 1 d .
H3 H 0.7090 0.1013 0.4961 0.029 Uiso 1 1 calc R
C4 C 0.9068(2) 0.22989(13) 0.46786(6) 0.0257(3) Uani 1 1 d .
H4A H 1.0017 0.1669 0.4597 0.031 Uiso 1 1 calc R
H4B H 0.9393 0.2664 0.5051 0.031 Uiso 1 1 calc R
C5 C 0.90601(19) 0.33002(12) 0.42204(5) 0.0205(3) Uani 1 1 d .
H5 H 0.9672 0.2923 0.3890 0.025 Uiso 1 1 calc R
C6 C 1.02508(19) 0.43910(13) 0.43846(5) 0.0222(3) Uani 1 1 d .
C7 C 0.79779(19) 0.57883(12) 0.39617(6) 0.0218(3) Uani 1 1 d .
H7A H 0.8001 0.6531 0.3723 0.026 Uiso 1 1 calc R
H7B H 0.7266 0.5990 0.4300 0.026 Uiso 1 1 calc R
C8 C 0.69387(18) 0.47698(12) 0.36343(5) 0.0181(3) Uani 1 1 d .
C9 C 0.79671(19) 0.45807(12) 0.30814(5) 0.0197(3) Uani 1 1 d .
C10 C 0.7482(2) 0.54251(13) 0.26193(6) 0.0256(3) Uani 1 1 d .
H10 H 0.8271 0.5448 0.2305 0.031 Uiso 1 1 calc R
C11 C 0.6001(2) 0.61597(13) 0.26157(6) 0.0269(3) Uani 1 1 d .
H11 H 0.5827 0.6694 0.2303 0.032 Uiso 1 1 calc R
C12 C 0.4582(2) 0.62138(13) 0.30653(6) 0.0236(3) Uani 1 1 d .
C13 C 0.48955(19) 0.51725(12) 0.34989(6) 0.0211(3) Uani 1 1 d .
H13A H 0.4189 0.4446 0.3361 0.025 Uiso 1 1 calc R
H13B H 0.4337 0.5430 0.3856 0.025 Uiso 1 1 calc R
C14 C 0.70165(18) 0.36211(12) 0.40115(5) 0.0181(3) Uani 1 1 d .
C15 C 0.57760(19) 0.36912(13) 0.45196(5) 0.0221(3) Uani 1 1 d .
H15 H 0.5038 0.4392 0.4596 0.026 Uiso 1 1 calc R
C16 C 0.5793(2) 0.27108(13) 0.48489(6) 0.0259(3) Uani 1 1 d .
H16 H 0.5021 0.2646 0.5165 0.031 Uiso 1 1 calc R
C17 C 0.4615(2) 0.06128(13) 0.40651(6) 0.0278(3) Uani 1 1 d .
H17A H 0.4261 0.0433 0.3672 0.042 Uiso 1 1 calc R
H17B H 0.3642 0.1117 0.4232 0.042 Uiso 1 1 calc R
H17C H 0.4749 -0.0156 0.4276 0.042 Uiso 1 1 calc R
C18 C 0.8491(2) -0.04747(13) 0.40170(6) 0.0270(3) Uani 1 1 d .
C19 C 0.9966(2) -0.10098(14) 0.36586(8) 0.0363(4) Uani 1 1 d .
H19A H 1.0545 -0.1713 0.3852 0.054 Uiso 1 1 calc R
H19B H 1.0923 -0.0389 0.3590 0.054 Uiso 1 1 calc R
H19C H 0.9396 -0.1277 0.3298 0.054 Uiso 1 1 calc R
C20 C 0.4632(2) 0.74950(13) 0.33366(7) 0.0319(4) Uani 1 1 d .
H20A H 0.5870 0.7639 0.3514 0.048 Uiso 1 1 calc R
H20B H 0.3676 0.7545 0.3622 0.048 Uiso 1 1 calc R
H20C H 0.4379 0.8116 0.3046 0.048 Uiso 1 1 calc R
C21 C 0.2623(2) 0.60484(15) 0.27858(7) 0.0329(4) Uani 1 1 d .
H21A H 0.2384 0.6710 0.2514 0.049 Uiso 1 1 calc R
H21B H 0.1677 0.6072 0.3075 0.049 Uiso 1 1 calc R
H21C H 0.2561 0.5258 0.2591 0.049 Uiso 1 1 calc R
O1 O 0.56361(13) 0.24190(8) 0.32422(4) 0.0227(2) Uani 1 1 d .
O2 O 0.79151(13) 0.06183(8) 0.38058(4) 0.0219(2) Uani 1 1 d .
O3 O 1.16452(14) 0.43071(10) 0.46828(4) 0.0291(2) Uani 1 1 d .
O4 O 0.98764(13) 0.54848(9) 0.41373(4) 0.0238(2) Uani 1 1 d .
O5 O 0.92213(14) 0.38357(9) 0.30337(4) 0.0239(2) Uani 1 1 d .
O6 O 0.78827(16) -0.09472(10) 0.44303(5) 0.0356(3) Uani 1 1 d .

loop_
_atom_site_aniso_label
_atom_site_aniso_U_11
_atom_site_aniso_U_22
_atom_site_aniso_U_33
_atom_site_aniso_U_23
_atom_site_aniso_U_13
_atom_site_aniso_U_12
C1 0.0161(6) 0.0194(7) 0.0179(6) -0.0006(5) 0.0038(5) 0.0014(5)
C2 0.0225(7) 0.0193(7) 0.0222(7) 0.0014(5) 0.0034(5) 0.0009(5)
C3 0.0312(8) 0.0238(7) 0.0185(7) 0.0043(5) 0.0019(5) 0.0011(6)
C4 0.0286(8) 0.0265(7) 0.0217(7) 0.0019(6) -0.0047(6) 0.0032(6)
C5 0.0210(7) 0.0223(7) 0.0181(6) -0.0012(5) -0.0006(5) 0.0017(5)
C6 0.0191(7) 0.0282(7) 0.0196(6) -0.0045(5) 0.0036(5) 0.0014(6)
C7 0.0217(7) 0.0193(7) 0.0244(7) -0.0030(5) -0.0001(5) -0.0003(5)
C8 0.0184(7) 0.0168(6) 0.0192(6) -0.0011(5) 0.0009(5) -0.0007(5)
C9 0.0207(7) 0.0172(6) 0.0212(6) -0.0019(5) 0.0016(5) -0.0054(5)
C10 0.0309(8) 0.0252(7) 0.0209(7) 0.0029(6) 0.0054(6) -0.0021(6)
C11 0.0333(8) 0.0230(7) 0.0243(7) 0.0065(6) 0.0007(6) -0.0015(6)
C12 0.0237(8) 0.0198(7) 0.0271(7) 0.0026(6) -0.0005(6) 0.0015(5)
C13 0.0200(7) 0.0198(7) 0.0234(7) 0.0012(5) 0.0011(5) 0.0001(5)
C14 0.0184(7) 0.0183(6) 0.0176(6) -0.0008(5) 0.0011(5) -0.0003(5)
C15 0.0224(7) 0.0252(7) 0.0188(6) -0.0037(5) 0.0026(5) 0.0008(6)
C16 0.0301(8) 0.0296(8) 0.0182(6) 0.0001(6) 0.0054(6) -0.0012(6)
C17 0.0270(8) 0.0225(7) 0.0340(8) 0.0036(6) 0.0049(6) -0.0036(6)
C18 0.0265(8) 0.0205(7) 0.0337(8) 0.0018(6) -0.0041(6) 0.0000(6)
C19 0.0291(9) 0.0246(8) 0.0556(10) 0.0022(7) 0.0049(7) 0.0049(6)
C20 0.0341(9) 0.0214(7) 0.0400(9) 0.0008(6) -0.0013(7) 0.0057(6)
C21 0.0286(9) 0.0320(8) 0.0375(9) 0.0074(7) -0.0067(6) 0.0017(7)
O1 0.0264(5) 0.0214(5) 0.0200(5) -0.0018(4) -0.0020(4) -0.0007(4)
O2 0.0242(5) 0.0175(5) 0.0243(5) 0.0013(4) 0.0023(4) 0.0025(4)
O3 0.0195(5) 0.0382(6) 0.0293(5) -0.0051(4) -0.0029(4) 0.0006(4)
O4 0.0203(5) 0.0237(5) 0.0275(5) -0.0031(4) -0.0004(4) -0.0032(4)
O5 0.0257(5) 0.0220(5) 0.0244(5) -0.0007(4) 0.0063(4) 0.0023(4)
O6 0.0426(7) 0.0263(6) 0.0377(6) 0.0110(5) 0.0009(5) 0.0028(5)

loop_
_atom_type_symbol
_atom_type_description
_atom_type_scat_dispersion_real
_atom_type_scat_dispersion_imag
_atom_type_scat_source
C C 0.0181 0.0091 'International Tables Vol C Tables 4.2.6.8 and 6.1.1.4'
H H 0.0000 0.0000 'International Tables Vol C Tables 4.2.6.8 and 6.1.1.4'
O O 0.0492 0.0322 'International Tables Vol C Tables 4.2.6.8 and 6.1.1.4'

loop_
_geom_angle_atom_site_label_1
_geom_angle_atom_site_label_2
_geom_angle_atom_site_label_3
_geom_angle
O1 C1 C14 125.17(12)
O1 C1 C2 121.47(12)
C14 C1 C2 113.34(10)
O2 C2 C17 111.05(11)
O2 C2 C3 112.06(11)
C17 C2 C3 114.52(12)
O2 C2 C1 100.97(10)
C17 C2 C1 109.53(11)
C3 C2 C1 107.77(11)
C16 C3 C4 106.16(12)
C16 C3 C2 105.71(11)
C4 C3 C2 110.67(11)
C16 C3 H3 111.3
C4 C3 H3 111.3
C2 C3 H3 111.3
C3 C4 C5 109.00(11)
C3 C4 H4A 109.9
C5 C4 H4A 109.9
C3 C4 H4B 109.9
C5 C4 H4B 109.9
H4A C4 H4B 108.3
C6 C5 C4 112.89(11)
C6 C5 C14 114.66(11)
C4 C5 C14 111.30(11)
C6 C5 H5 105.7
C4 C5 H5 105.7
C14 C5 H5 105.7
O3 C6 O4 117.98(13)
O3 C6 C5 122.65(13)
O4 C6 C5 118.91(11)
O4 C7 C8 114.44(11)
O4 C7 H7A 108.7
C8 C7 H7A 108.7
O4 C7 H7B 108.7
C8 C7 H7B 108.7
H7A C7 H7B 107.6
C7 C8 C9 107.03(11)
C7 C8 C14 106.73(10)
C9 C8 C14 112.20(11)
C7 C8 C13 109.64(11)
C9 C8 C13 109.54(11)
C14 C8 C13 111.54(11)
O5 C9 C10 120.41(12)
O5 C9 C8 122.84(12)
C10 C9 C8 116.53(12)
C11 C10 C9 123.56(13)
C11 C10 H10 118.2
C9 C10 H10 118.2
C10 C11 C12 125.28(13)
C10 C11 H11 117.4
C12 C11 H11 117.4
C11 C12 C21 108.36(12)
C11 C12 C20 109.12(12)
C21 C12 C20 107.14(12)
C11 C12 C13 111.09(11)
C21 C12 C13 108.08(11)
C20 C12 C13 112.87(12)
C12 C13 C8 117.50(11)
C12 C13 H13A 107.9
C8 C13 H13A 107.9
C12 C13 H13B 107.9
C8 C13 H13B 107.9
H13A C13 H13B 107.2
C15 C14 C1 102.22(10)
C15 C14 C8 114.16(11)
C1 C14 C8 113.71(10)
C15 C14 C5 108.75(10)
C1 C14 C5 104.73(10)
C8 C14 C5 112.41(11)
C16 C15 C14 115.66(13)
C16 C15 H15 122.2
C14 C15 H15 122.2
C15 C16 C3 115.53(12)
C15 C16 H16 122.2
C3 C16 H16 122.2
C2 C17 H17A 109.5
C2 C17 H17B 109.5
H17A C17 H17B 109.5
C2 C17 H17C 109.5
H17A C17 H17C 109.5
H17B C17 H17C 109.5
O6 C18 O2 124.54(14)
O6 C18 C19 125.30(14)
O2 C18 C19 110.15(12)
C18 C19 H19A 109.5
C18 C19 H19B 109.5
H19A C19 H19B 109.5
C18 C19 H19C 109.5
H19A C19 H19C 109.5
H19B C19 H19C 109.5
C12 C20 H20A 109.5
C12 C20 H20B 109.5
H20A C20 H20B 109.5
C12 C20 H20C 109.5
H20A C20 H20C 109.5
H20B C20 H20C 109.5
C12 C21 H21A 109.5
C12 C21 H21B 109.5
H21A C21 H21B 109.5
C12 C21 H21C 109.5
H21A C21 H21C 109.5
H21B C21 H21C 109.5
C18 O2 C2 119.30(11)
C6 O4 C7 119.85(11)

loop_
_geom_bond_atom_site_label_1
_geom_bond_atom_site_label_2
_geom_bond_distance
C1 O1 1.2075(16)
C1 C14 1.5269(17)
C1 C2 1.5518(18)
C2 O2 1.4627(16)
C2 C17 1.518(2)
C2 C3 1.5454(18)
C3 C16 1.502(2)
C3 C4 1.537(2)
C3 H3 1.0000
C4 C5 1.5426(18)
C4 H4A 0.9900
C4 H4B 0.9900
C5 C6 1.5073(19)
C5 C14 1.5659(18)
C5 H5 1.0000
C6 O3 1.2062(17)
C6 O4 1.3536(17)
C7 O4 1.4441(16)
C7 C8 1.5343(17)
C7 H7A 0.9900
C7 H7B 0.9900
C8 C9 1.5406(18)
C8 C14 1.5414(17)
C8 C13 1.5479(18)
C9 O5 1.2183(17)
C9 C10 1.4661(19)
C10 C11 1.328(2)
C10 H10 0.9500
C11 C12 1.498(2)
C11 H11 0.9500
C12 C21 1.540(2)
C12 C20 1.540(2)
C12 C13 1.5454(18)
C13 H13A 0.9900
C13 H13B 0.9900
C14 C15 1.5234(18)
C15 C16 1.326(2)
C15 H15 0.9500
C16 H16 0.9500
C17 H17A 0.9800
C17 H17B 0.9800
C17 H17C 0.9800
C18 O6 1.2032(18)
C18 O2 1.3533(17)
C18 C19 1.496(2)
C19 H19A 0.9800
C19 H19B 0.9800
C19 H19C 0.9800
C20 H20A 0.9800
C20 H20B 0.9800
C20 H20C 0.9800
C21 H21A 0.9800
C21 H21B 0.9800
C21 H21C 0.9800
